data_4121811
loop_
_publ_author_name
'Hruszkewycz, Damian P.'
'Balcells, David'
'Guard, Louise M.'
'Hazari, Nilay'
'Tilset, Mats'

_publ_section_title
;
 Insight into the efficiency of cinnamyl-supported precatalysts for the
 suzuki-miyaura reaction: observation of pd(i) dimers with bridging allyl
 ligands during catalysis.
;
_journal_issue 20
_journal_name_full 'Journal of the American Chemical Society'
_journal_page_first 7300
_journal_page_last 7316
_journal_paper_doi 10.1021/ja412565c
_journal_volume 136
_journal_year 2014
_chemical_formula_moiety 'C63 H81 Cl N4 Pd2'
_chemical_formula_sum 'C63 H81 Cl N4 Pd2'
_chemical_formula_weight 1142.56
_chemical_name_systematic
;
 ?
;
_space_group_crystal_system monoclinic
_space_group_IT_number 14
_space_group_name_Hall '-P 2yn'
_space_group_name_H-M_alt 'P 1 21/n 1'
_symmetry_space_group_name_Hall '-P 2yn'
_symmetry_space_group_name_H-M 'P 1 21/n 1'
_atom_sites_solution_hydrogens mixed
_atom_sites_solution_primary heavy
_audit_creation_date 2013-10-19
_audit_creation_method
;
Olex2 1.2
(compiled 2013.09.17 svn.r2790 for OlexSys, GUI svn.r4601)
;
_audit_update_record
;
????
;
_cell_angle_alpha 90
_cell_angle_beta 103.307(7)
_cell_angle_gamma 90
_cell_formula_units_Z 4
_cell_length_a 12.1146(2)
_cell_length_b 24.5603(4)
_cell_length_c 20.2741(14)
_cell_measurement_temperature 93
_cell_volume 5870.4(5)
_computing_molecular_graphics
;
O. V. Dolomanov, L. J. Bourhis, R. J. Gildea, J. A. K. Howard and H. Puschmann,
OLEX2: a complete structure solution, refinement and analysis program.
J. Appl. Cryst. (2009). 42, 339-341.
;
_computing_publication_material
;
O. V. Dolomanov, L. J. Bourhis, R. J. Gildea, J. A. K. Howard and H. Puschmann,
OLEX2: a complete structure solution, refinement and analysis program.
J. Appl. Cryst. (2009). 42, 339-341.
;
_computing_structure_refinement
;
SHELX, G.M. Sheldrick, Acta Cryst.
(2008). A64, 112-122
;
_computing_structure_solution
;
SHELX, G.M. Sheldrick, Acta Cryst.
(2008). A64, 112-122
;
_diffrn_ambient_temperature 93
_diffrn_measured_fraction_theta_full 0.908
_diffrn_measured_fraction_theta_max 1.000
_diffrn_radiation_type CuK\a
_diffrn_radiation_wavelength 1.54187
_diffrn_reflns_av_R_equivalents 0.1274
_diffrn_reflns_av_unetI/netI 0.0571
_diffrn_reflns_Laue_measured_fraction_full 0.908
_diffrn_reflns_Laue_measured_fraction_max 1.000
_diffrn_reflns_limit_h_max 14
_diffrn_reflns_limit_h_min -14
_diffrn_reflns_limit_k_max 28
_diffrn_reflns_limit_k_min -28
_diffrn_reflns_limit_l_max 23
_diffrn_reflns_limit_l_min -23
_diffrn_reflns_number 124466
_diffrn_reflns_point_group_measured_fraction_full 0.908
_diffrn_reflns_point_group_measured_fraction_max 1.000
_diffrn_reflns_theta_full 67.687
_diffrn_reflns_theta_max 63.694
_diffrn_reflns_theta_min 2.873
_exptl_absorpt_coefficient_mu 5.659
_exptl_absorpt_correction_T_max 1.00
_exptl_absorpt_correction_T_min 0.510
_exptl_absorpt_correction_type multi-scan
_exptl_absorpt_process_details 'Jacobson, R. (1998) Private Communication'
_exptl_crystal_colour yellow
_exptl_crystal_colour_primary yellow
_exptl_crystal_density_diffrn 1.293
_exptl_crystal_description plate
_exptl_crystal_F_000 2384
_exptl_crystal_recrystallization_method Methanol/THF
_exptl_crystal_size_max 0.07
_exptl_crystal_size_mid 0.04
_exptl_crystal_size_min 0.02
_refine_diff_density_max 1.510
_refine_diff_density_min -1.404
_refine_diff_density_rms 0.106
_refine_ls_extinction_method none
_refine_ls_goodness_of_fit_ref 1.081
_refine_ls_hydrogen_treatment mixed
_refine_ls_matrix_type full
_refine_ls_number_parameters 842
_refine_ls_number_reflns 9649
_refine_ls_number_restraints 682
_refine_ls_restrained_S_all 1.045
_refine_ls_R_factor_all 0.0677
_refine_ls_R_factor_gt 0.0591
_refine_ls_shift/su_max 0.010
_refine_ls_shift/su_mean 0.000
_refine_ls_structure_factor_coef Fsqd
_refine_ls_weighting_details 'w=1/[\s^2^(Fo^2^)+(0.0849P)^2^+10.9818P] where P=(Fo^2^+2Fc^2^)/3'
_refine_ls_weighting_scheme calc
_refine_ls_wR_factor_gt 0.1542
_refine_ls_wR_factor_ref 0.1603
_reflns_Friedel_coverage 0.000
_reflns_number_gt 8083
_reflns_number_total 9649
_reflns_threshold_expression 'I > 2\s(I)'
_cod_data_source_file ja412565c_si_002.cif
_cod_data_source_block '_Compound6'
_cod_depositor_comments 'Adding full bibliography for 4121810--4121811.cif.'
_cod_database_code 4121811
_shelxl_version_number 2013-4
_shelx_space_group_comment
;
The symmetry employed for this shelxl refinement is uniquely defined
by the following loop, which should always be used as a source of
symmetry information in preference to the above space-group names.
They are only intended as comments.
;
_olex2_refinement_description
;
1. Fixed Uiso
 At 1.2 times of:
  All C(H) groups, All C(H,H) groups
 At 1.5 times of:
  All C(H,H,H) groups
2. Restrained distances
 C33-H33B
 0.93 with sigma of 0.02
 C39A-C41A \\sim C41A-C43A \\sim C39-C41 \\sim C41-C43
 with sigma of 0.02
 C40A-C38A \\sim C38A-C42A \\sim C40-C38 \\sim C38-C42
 with sigma of 0.02
 C44-C39 \\sim C44A-C39A \\sim C47A-C43A \\sim C47-C43
 with sigma of 0.02
 C46A-C44A \\sim C47A-C49A
 with sigma of 0.02
 C1A-C2A \\sim C2-C1
 with sigma of 0.02
3. Rigid bond restraints
 C38, C39, C40, C41, C42, C43, H55, C47, C44, C45, C48, C49, C49A, C48A, C38A,
 C39A, C40A, C41A, C42A, C43A, C47A, C45A, C44A, C46A, N4
 with sigma for 1-2 distances of 0.01 and sigma for 1-3 distances of 0.01
 C1, C2, C3, C4, C5, C6, C7, C8, C9, C1A, C2A, C3A, C4A, C5A, C6A, C7A, C8A, C9A
 with sigma for 1-2 distances of 0.01 and sigma for 1-3 distances of 0.01
4. Uiso/Uaniso restraints and constraints
C38 \\sim C39 \\sim C40 \\sim C41 \\sim C42 \\sim C43 \\sim H55 \\sim C47 \\sim
C44 \\sim C45 \\sim C48 \\sim C49 \\sim C49A \\sim C48A \\sim C38A \\sim C39A
\\sim C40A \\sim C41A \\sim C42A \\sim C43A \\sim C47A \\sim C45A \\sim C44A
\\sim C46A \\sim N4: within 1.7A with sigma of 0.04 and sigma for terminal
atoms of 0.08
C1 \\sim C2 \\sim C3 \\sim C4 \\sim C5 \\sim C6 \\sim C7 \\sim C8 \\sim C9
\\sim C1A \\sim C2A \\sim C3A \\sim C4A \\sim C5A \\sim C6A \\sim C7A \\sim C8A
\\sim C9A: within 1.7A with sigma of 0.04 and sigma for terminal atoms of 0.08
Uanis(C1) = Uanis(C3A)
Uanis(C1A) = Uanis(C3)
5. Others
 Sof(C9A)=Sof(H9A)=Sof(C6A)=Sof(H6A)=Sof(C5A)=Sof(H5A)=Sof(C7A)=Sof(H7A)=
 Sof(C4A)=Sof(C8A)=Sof(H8A)=Sof(C2A)=Sof(H2A)=Sof(C1A)=Sof(H1AA)=Sof(H1AB)=
 Sof(C3A)=Sof(H3A)=1-FVAR(1)
 Sof(C3)=Sof(H3)=Sof(C1)=Sof(H1A)=Sof(H1B)=Sof(C2)=Sof(H2)=Sof(C4)=Sof(C8)=
 Sof(H8)=Sof(C9)=Sof(H9)=Sof(C7)=Sof(H7)=Sof(C6)=Sof(H6)=Sof(C5)=Sof(H5)=FVAR(1)
 Sof(C49A)=Sof(H49D)=Sof(H49E)=Sof(H49F)=Sof(C48A)=Sof(H48D)=Sof(H48E)=
 Sof(H48F)=Sof(C38A)=Sof(C39A)=Sof(C40A)=Sof(H40A)=Sof(C41A)=Sof(H41A)=
 Sof(C42A)=Sof(H42A)=Sof(C43A)=Sof(C47A)=Sof(H47A)=Sof(C45A)=Sof(H45D)=
 Sof(H45E)=Sof(H45F)=Sof(C44A)=Sof(H44A)=Sof(C46A)=Sof(H46D)=Sof(H46E)=
 Sof(H46F)=1-FVAR(2)
 Sof(C38)=Sof(C39)=Sof(C40)=Sof(H40)=Sof(C41)=Sof(H41)=Sof(C42)=Sof(H42)=
 Sof(C43)=Sof(C47)=Sof(H47)=Sof(C44)=Sof(H44)=Sof(C45)=Sof(H45A)=Sof(H45B)=
 Sof(H45C)=Sof(C48)=Sof(H48A)=Sof(H48B)=Sof(H48C)=Sof(C46)=Sof(H46A)=Sof(H46B)=
 Sof(H46C)=Sof(C49)=Sof(H49A)=Sof(H49B)=Sof(H49C)=FVAR(2)
6.a Ternary CH refined with riding coordinates:
 C35(H35), C59(H59), C20(H20), C12(H12), C32(H32), C55(H55), C47(H47),
 C44(H44), C3A(H3A), C47A(H47A), C44A(H44A)
6.b Secondary CH2 refined with riding coordinates:
 C1A(H1AA,H1AB)
6.c Aromatic/amide H refined with riding coordinates:
 C62(H62), C24(H24), C23(H23), C27(H27), C29(H29), C54(H54), C28(H28),
 C53(H53), C52(H52), C40(H40), C41(H41), C42(H42), C16(H16), C17(H17), C15(H15),
  C63(H63), C8(H8), C9(H9), C7(H7), C6(H6), C5(H5), C9A(H9A), C6A(H6A),
 C5A(H5A), C7A(H7A), C8A(H8A), C2A(H2A), C40A(H40A), C41A(H41A), C42A(H42A)
6.d Idealised Me refined as rotating group:
 C60(H60A,H60B,H60C), C61(H61A,H61B,H61C), C36(H36A,H36B,H36C), C11(H11A,H11B,
 H11C), C21(H21A,H21B,H21C), C34(H34A,H34B,H34C), C22(H22A,H22B,H22C), C13(H13A,
 H13B,H13C), C33(H33A,H33B,H33C), C31(H31A,H31B,H31C), C57(H57A,H57B,H57C),
 C45(H45A,H45B,H45C), C48(H48A,H48B,H48C), C46(H46A,H46B,H46C), C49(H49A,H49B,
 H49C), C56(H56A,H56B,H56C), C49A(H49D,H49E,H49F), C48A(H48D,H48E,H48F),
 C45A(H45D,H45E,H45F), C46A(H46D,H46E,H46F)
;

loop_
_space_group_symop_operation_xyz
'x, y, z'
'-x+1/2, y+1/2, -z+1/2'
'-x, -y, -z'
'x-1/2, -y-1/2, z-1/2'

loop_
_atom_site_label
_atom_site_type_symbol
_atom_site_fract_x
_atom_site_fract_y
_atom_site_fract_z
_atom_site_U_iso_or_equiv
_atom_site_adp_type
_atom_site_occupancy
_atom_site_site_symmetry_order
_atom_site_calc_flag
_atom_site_refinement_flags_posn
_atom_site_refinement_flags_adp
_atom_site_refinement_flags_occupancy
_atom_site_disorder_assembly
_atom_site_disorder_group
Pd1 Pd 0.04244(3) 0.35598(2) 0.27555(2) 0.03692(14) Uani 1 1 d . . . . .
Pd2 Pd -0.03284(3) 0.45542(2) 0.26940(2) 0.03741(14) Uani 1 1 d . . . . .
Cl1 Cl -0.02284(12) 0.40380(5) 0.16923(7) 0.0481(3) Uani 1 1 d . . . . .
N3 N -0.0146(3) 0.57902(18) 0.2604(2) 0.0393(10) Uani 1 1 d . . . . .
N1 N 0.1554(4) 0.25731(18) 0.2214(2) 0.0390(10) Uani 1 1 d . . . . .
N2 N 0.0260(3) 0.23278(17) 0.2712(2) 0.0366(10) Uani 1 1 d . . . . .
N4 N -0.1831(4) 0.55226(17) 0.2136(3) 0.0409(10) Uani 1 1 d . U . . .
C10 C 0.0809(4) 0.2782(2) 0.2566(3) 0.0408(13) Uani 1 1 d . . . . .
C50 C 0.1025(4) 0.5786(2) 0.2949(3) 0.0413(13) Uani 1 1 d . . . . .
C58 C 0.1826(5) 0.5579(2) 0.2600(3) 0.0432(13) Uani 1 1 d . . . . .
C30 C -0.1700(5) 0.2571(2) 0.2727(3) 0.0454(13) Uani 1 1 d . . . . .
C62 C -0.0768(5) 0.6255(2) 0.2351(3) 0.0485(15) Uani 1 1 d . . . . .
H62 H -0.0495 0.6619 0.2379 0.058 Uiso 1 1 calc R U . . .
C37 C -0.0800(4) 0.5332(2) 0.2465(3) 0.0388(12) Uani 1 1 d . . . . .
C24 C 0.0640(5) 0.1860(2) 0.2457(3) 0.0428(13) Uani 1 1 d . . . . .
H24 H 0.0372 0.1500 0.2495 0.051 Uiso 1 1 calc R U . . .
C23 C 0.1453(5) 0.2007(2) 0.2147(3) 0.0413(13) Uani 1 1 d . . . . .
H23 H 0.1878 0.1774 0.1924 0.050 Uiso 1 1 calc R U . . .
C35 C -0.1915(5) 0.2759(2) 0.1991(3) 0.0471(14) Uani 1 1 d . . . . .
H35 H -0.1182 0.2907 0.1919 0.057 Uiso 1 1 calc R U . . .
C27 C -0.1366(5) 0.2163(2) 0.4046(3) 0.0526(15) Uani 1 1 d . . . . .
H27 H -0.1272 0.2022 0.4492 0.063 Uiso 1 1 calc R U . . .
C59 C 0.1467(5) 0.5386(2) 0.1872(3) 0.0443(13) Uani 1 1 d . . . . .
H59 H 0.0698 0.5218 0.1809 0.053 Uiso 1 1 calc R U . . .
C51 C 0.1334(5) 0.5988(3) 0.3609(3) 0.0548(16) Uani 1 1 d . . . . .
C25 C -0.0652(4) 0.2342(2) 0.3064(3) 0.0386(12) Uani 1 1 d . . . . .
C29 C -0.2546(5) 0.2588(3) 0.3080(4) 0.0542(16) Uani 1 1 d . . . . .
H29 H -0.3264 0.2736 0.2867 0.065 Uiso 1 1 calc R U . . .
C3 C 0.0738(7) 0.3608(3) 0.3812(5) 0.0446(19) Uani 0.829(5) 1 d . U P A 1
H3 H 0.064(6) 0.324(3) 0.398(4) 0.054 Uiso 0.829(5) 1 d . U P A 1
C54 C 0.2951(5) 0.5571(2) 0.2956(3) 0.0507(15) Uani 1 1 d . . . . .
H54 H 0.3512 0.5428 0.2745 0.061 Uiso 1 1 calc R U . . .
C60 C 0.2264(5) 0.4957(3) 0.1695(4) 0.0586(17) Uani 1 1 d . . . . .
H60A H 0.2987 0.5128 0.1676 0.088 Uiso 1 1 calc R U . . .
H60B H 0.1919 0.4796 0.1254 0.088 Uiso 1 1 calc R U . . .
H60C H 0.2398 0.4672 0.2043 0.088 Uiso 1 1 calc R U . . .
C1 C -0.0169(7) 0.4570(4) 0.3719(5) 0.046(2) Uani 0.829(5) 1 d D U P A 1
H1A H 0.064(7) 0.474(3) 0.389(4) 0.055 Uiso 0.829(5) 1 d . U P A 1
H1B H -0.096(7) 0.471(3) 0.380(4) 0.055 Uiso 0.829(5) 1 d . U P A 1
C28 C -0.2375(6) 0.2394(3) 0.3736(4) 0.0570(16) Uani 1 1 d . . . . .
H28 H -0.2965 0.2423 0.3972 0.068 Uiso 1 1 calc R U . . .
C53 C 0.3277(5) 0.5769(3) 0.3617(4) 0.0567(16) Uani 1 1 d . . . . .
H53 H 0.4055 0.5762 0.3846 0.068 Uiso 1 1 calc R U . . .
C52 C 0.2484(5) 0.5972(3) 0.3939(3) 0.0579(17) Uani 1 1 d . . . . .
H52 H 0.2719 0.6104 0.4391 0.069 Uiso 1 1 calc R U . . .
C26 C -0.0464(5) 0.2130(2) 0.3721(3) 0.0429(13) Uani 1 1 d . . . . .
C2 C -0.0208(6) 0.3979(3) 0.3659(3) 0.0439(16) Uani 0.829(5) 1 d D U P A 1
H2 H -0.112(7) 0.382(3) 0.360(4) 0.053 Uiso 0.829(5) 1 d . U P A 1
C38 C -0.2806(8) 0.5198(5) 0.1908(5) 0.039(2) Uani 0.733(9) 1 d D U P B 1
C39 C -0.3474(7) 0.5045(4) 0.2357(6) 0.043(2) Uani 0.733(9) 1 d D U P B 1
C40 C -0.4489(7) 0.4770(3) 0.2075(6) 0.053(2) Uani 0.733(9) 1 d D U P B 1
H40 H -0.4979 0.4665 0.2357 0.063 Uiso 0.733(9) 1 calc R U P B 1
C41 C -0.4777(10) 0.4651(6) 0.1399(7) 0.056(3) Uani 0.733(9) 1 d D U P B 1
H41 H -0.5481 0.4477 0.1216 0.068 Uiso 0.733(9) 1 calc R U P B 1
C42 C -0.4077(8) 0.4778(4) 0.0975(5) 0.054(2) Uani 0.733(9) 1 d D U P B 1
H42 H -0.4283 0.4680 0.0510 0.065 Uiso 0.733(9) 1 calc R U P B 1
C43 C -0.3047(8) 0.5055(4) 0.1239(6) 0.045(2) Uani 0.733(9) 1 d D U P B 1
C61 C 0.1360(6) 0.5881(3) 0.1394(3) 0.0578(16) Uani 1 1 d . . . . .
H61A H 0.0800 0.6136 0.1496 0.087 Uiso 1 1 calc R U . . .
H61B H 0.1114 0.5758 0.0923 0.087 Uiso 1 1 calc R U . . .
H61C H 0.2097 0.6063 0.1458 0.087 Uiso 1 1 calc R U . . .
C18 C 0.1948(5) 0.2950(2) 0.1184(3) 0.0465(14) Uani 1 1 d . . . . .
C20 C 0.0788(5) 0.2780(3) 0.0773(3) 0.0556(16) Uani 1 1 d . . . . .
H20 H 0.0299 0.2698 0.1096 0.067 Uiso 1 1 calc R U . . .
C12 C 0.3636(5) 0.3003(2) 0.3037(3) 0.0459(13) Uani 1 1 d . . . . .
H12 H 0.2934 0.3057 0.3209 0.055 Uiso 1 1 calc R U . . .
C16 C 0.3777(6) 0.3356(3) 0.1231(4) 0.0563(16) Uani 1 1 d . . . . .
H16 H 0.4310 0.3502 0.1001 0.068 Uiso 1 1 calc R U . . .
C17 C 0.2732(6) 0.3188(3) 0.0868(4) 0.0559(16) Uani 1 1 d . . . . .
H17 H 0.2540 0.3236 0.0390 0.067 Uiso 1 1 calc R U . . .
C19 C 0.2277(4) 0.2881(2) 0.1891(3) 0.0399(12) Uani 1 1 d . . . . .
C32 C 0.0644(5) 0.1849(3) 0.4063(3) 0.0542(15) Uani 1 1 d . . . . .
H32 H 0.1223 0.1938 0.3799 0.065 Uiso 1 1 calc R U . . .
C36 C -0.2796(6) 0.3211(3) 0.1809(4) 0.071(2) Uani 1 1 d . . . . .
H36A H -0.3548 0.3067 0.1815 0.107 Uiso 1 1 calc R U . . .
H36B H -0.2801 0.3350 0.1356 0.107 Uiso 1 1 calc R U . . .
H36C H -0.2606 0.3507 0.2140 0.107 Uiso 1 1 calc R U . . .
C14 C 0.3321(5) 0.3071(2) 0.2272(3) 0.0429(13) Uani 1 1 d . . . . .
C55 C 0.0504(6) 0.6218(3) 0.3988(4) 0.067(2) Uani 1 1 d . . . . .
H55 H -0.0278 0.6141 0.3714 0.080 Uiso 1 1 calc R U . . .
C11 C 0.4086(6) 0.2434(3) 0.3242(4) 0.0611(17) Uani 1 1 d . . . . .
H11A H 0.3507 0.2164 0.3046 0.092 Uiso 1 1 calc R U . . .
H11B H 0.4269 0.2402 0.3737 0.092 Uiso 1 1 calc R U . . .
H11C H 0.4770 0.2368 0.3073 0.092 Uiso 1 1 calc R U . . .
C15 C 0.4058(5) 0.3314(2) 0.1925(4) 0.0540(16) Uani 1 1 d . . . . .
H15 H 0.4765 0.3453 0.2172 0.065 Uiso 1 1 calc R U . . .
C21 C 0.0202(6) 0.3223(3) 0.0288(3) 0.0677(19) Uani 1 1 d . . . . .
H21A H 0.0220 0.3567 0.0534 0.102 Uiso 1 1 calc R U . . .
H21B H -0.0587 0.3118 0.0097 0.102 Uiso 1 1 calc R U . . .
H21C H 0.0599 0.3268 -0.0079 0.102 Uiso 1 1 calc R U . . .
C34 C -0.2232(7) 0.2271(3) 0.1519(4) 0.071(2) Uani 1 1 d . . . . .
H34A H -0.1632 0.1996 0.1627 0.107 Uiso 1 1 calc R U . . .
H34B H -0.2321 0.2389 0.1048 0.107 Uiso 1 1 calc R U . . .
H34C H -0.2947 0.2114 0.1578 0.107 Uiso 1 1 calc R U . . .
C4 C 0.1907(6) 0.3798(3) 0.4146(4) 0.0499(17) Uani 0.829(5) 1 d . U P A 1
C22 C 0.0881(7) 0.2258(3) 0.0366(4) 0.072(2) Uani 1 1 d . . . . .
H22A H 0.1401 0.2322 0.0068 0.108 Uiso 1 1 calc R U . . .
H22B H 0.0130 0.2161 0.0091 0.108 Uiso 1 1 calc R U . . .
H22C H 0.1171 0.1960 0.0679 0.108 Uiso 1 1 calc R U . . .
C63 C -0.1821(5) 0.6090(2) 0.2062(3) 0.0477(14) Uani 1 1 d . . . . .
H63 H -0.2441 0.6313 0.1848 0.057 Uiso 1 1 calc R U . . .
C13 C 0.4527(7) 0.3419(3) 0.3394(4) 0.075(2) Uani 1 1 d . . . . .
H13A H 0.5267 0.3327 0.3306 0.113 Uiso 1 1 calc R U . . .
H13B H 0.4577 0.3409 0.3884 0.113 Uiso 1 1 calc R U . . .
H13C H 0.4304 0.3785 0.3221 0.113 Uiso 1 1 calc R U . . .
C47 C -0.2235(9) 0.5170(4) 0.0795(5) 0.049(2) Uani 0.733(9) 1 d D U P B 1
H47 H -0.1468 0.5225 0.1100 0.059 Uiso 0.733(9) 1 calc R U P B 1
C33 C 0.0485(6) 0.1234(3) 0.4051(5) 0.075(2) Uani 1 1 d D . . . .
H33A H -0.0044 0.1135 0.4331 0.112 Uiso 1 1 calc R U . . .
H33B H 0.1218 0.1057 0.4229 0.112 Uiso 1 1 calc DR U . . .
H33C H 0.0179 0.1113 0.3583 0.112 Uiso 1 1 calc R U . . .
C8 C 0.3490(6) 0.4423(3) 0.4242(4) 0.0579(19) Uani 0.829(5) 1 d . U P A 1
H8 H 0.3821 0.4728 0.4074 0.070 Uiso 0.829(5) 1 calc R U P A 1
C31 C 0.1089(7) 0.2050(4) 0.4791(4) 0.087(3) Uani 1 1 d . . . . .
H31A H 0.1185 0.2446 0.4790 0.131 Uiso 1 1 calc R U . . .
H31B H 0.1821 0.1877 0.4985 0.131 Uiso 1 1 calc R U . . .
H31C H 0.0546 0.1954 0.5063 0.131 Uiso 1 1 calc R U . . .
C9 C 0.2410(6) 0.4238(3) 0.3896(4) 0.0498(17) Uani 0.829(5) 1 d . U P A 1
H9 H 0.2024 0.4414 0.3490 0.060 Uiso 0.829(5) 1 calc R U P A 1
C7 C 0.4081(7) 0.4159(4) 0.4836(4) 0.068(2) Uani 0.829(5) 1 d . U P A 1
H7 H 0.4816 0.4277 0.5067 0.081 Uiso 0.829(5) 1 calc R U P A 1
C57 C 0.0637(7) 0.6840(3) 0.4051(5) 0.085(3) Uani 1 1 d . . . . .
H57A H 0.1417 0.6929 0.4287 0.127 Uiso 1 1 calc R U . . .
H57B H 0.0109 0.6984 0.4308 0.127 Uiso 1 1 calc R U . . .
H57C H 0.0471 0.7003 0.3597 0.127 Uiso 1 1 calc R U . . .
C6 C 0.3569(8) 0.3731(4) 0.5069(4) 0.074(2) Uani 0.829(5) 1 d . U P A 1
H6 H 0.3947 0.3557 0.5478 0.089 Uiso 0.829(5) 1 calc R U P A 1
C44 C -0.3135(7) 0.5178(4) 0.3104(5) 0.050(2) Uani 0.733(9) 1 d D U P B 1
H44 H -0.2289 0.5210 0.3227 0.059 Uiso 0.733(9) 1 calc R U P B 1
C45 C -0.3614(10) 0.5733(5) 0.3249(6) 0.064(3) Uani 0.733(9) 1 d . U P B 1
H45A H -0.3414 0.6008 0.2946 0.096 Uiso 0.733(9) 1 calc R U P B 1
H45B H -0.3293 0.5837 0.3721 0.096 Uiso 0.733(9) 1 calc R U P B 1
H45C H -0.4442 0.5709 0.3172 0.096 Uiso 0.733(9) 1 calc R U P B 1
C5 C 0.2500(7) 0.3536(4) 0.4727(4) 0.064(2) Uani 0.829(5) 1 d . U P A 1
H5 H 0.2183 0.3225 0.4892 0.076 Uiso 0.829(5) 1 calc R U P A 1
C48 C -0.2547(13) 0.5705(5) 0.0373(7) 0.072(3) Uani 0.733(9) 1 d . U P B 1
H48A H -0.3296 0.5664 0.0066 0.109 Uiso 0.733(9) 1 calc R U P B 1
H48B H -0.1980 0.5773 0.0107 0.109 Uiso 0.733(9) 1 calc R U P B 1
H48C H -0.2560 0.6011 0.0680 0.109 Uiso 0.733(9) 1 calc R U P B 1
C46 C -0.3458(10) 0.4745(4) 0.3561(6) 0.073(3) Uani 0.733(9) 1 d . . P B 1
H46A H -0.4285 0.4736 0.3495 0.110 Uiso 0.733(9) 1 calc R U P B 1
H46B H -0.3110 0.4832 0.4035 0.110 Uiso 0.733(9) 1 calc R U P B 1
H46C H -0.3187 0.4389 0.3447 0.110 Uiso 0.733(9) 1 calc R U P B 1
C49 C -0.2130(11) 0.4715(4) 0.0301(5) 0.068(3) Uani 0.733(9) 1 d . U P B 1
H49A H -0.2006 0.4368 0.0544 0.102 Uiso 0.733(9) 1 calc R U P B 1
H49B H -0.1487 0.4791 0.0097 0.102 Uiso 0.733(9) 1 calc R U P B 1
H49C H -0.2828 0.4695 -0.0056 0.102 Uiso 0.733(9) 1 calc R U P B 1
C56 C 0.0611(9) 0.5961(4) 0.4691(5) 0.106(3) Uani 1 1 d . . . . .
H56A H 0.0677 0.5564 0.4657 0.160 Uiso 1 1 calc R U . . .
H56B H -0.0064 0.6049 0.4860 0.160 Uiso 1 1 calc R U . . .
H56C H 0.1287 0.6104 0.5005 0.160 Uiso 1 1 calc R U . . .
C9A C -0.149(3) 0.3982(14) 0.3811(17) 0.040(5) Uani 0.171(5) 1 d . U P A 2
H9A H -0.1264 0.3727 0.3515 0.048 Uiso 0.171(5) 1 calc R U P A 2
C6A C -0.220(3) 0.4757(17) 0.4615(17) 0.054(7) Uani 0.171(5) 1 d . U P A 2
H6A H -0.2478 0.5046 0.4842 0.064 Uiso 0.171(5) 1 calc R U P A 2
C5A C -0.124(3) 0.4800(16) 0.4402(18) 0.051(7) Uani 0.171(5) 1 d . U P A 2
H5A H -0.0764 0.5102 0.4557 0.061 Uiso 0.171(5) 1 calc R U P A 2
C7A C -0.277(3) 0.4257(17) 0.4481(17) 0.054(7) Uani 0.171(5) 1 d . U P A 2
H7A H -0.3400 0.4180 0.4674 0.065 Uiso 0.171(5) 1 calc R U P A 2
C4A C -0.090(3) 0.4433(16) 0.397(2) 0.053(6) Uani 0.171(5) 1 d . U P A 2
C8A C -0.242(3) 0.3872(17) 0.4065(18) 0.055(7) Uani 0.171(5) 1 d . U P A 2
H8A H -0.2818 0.3539 0.3959 0.066 Uiso 0.171(5) 1 calc R U P A 2
C2A C 0.104(2) 0.4171(11) 0.3636(14) 0.031(5) Uani 0.171(5) 1 d D U P A 2
H2A H 0.1544 0.4318 0.3384 0.038 Uiso 0.171(5) 1 calc R U P A 2
C1A C 0.114(4) 0.3592(14) 0.380(3) 0.0446(19) Uani 0.171(5) 1 d D U P A 2
H1AA H 0.0639 0.3461 0.4095 0.054 Uiso 0.171(5) 1 calc R U P A 2
H1AB H 0.1919 0.3450 0.3947 0.054 Uiso 0.171(5) 1 calc R U P A 2
C3A C 0.023(4) 0.454(2) 0.383(3) 0.046(2) Uani 0.171(5) 1 d . U P A 2
H3A H 0.0580 0.4887 0.4029 0.055 Uiso 0.171(5) 1 calc R U P A 2
C49A C -0.134(3) 0.4821(12) 0.0255(15) 0.073(8) Uani 0.267(9) 1 d D U P B 2
H49D H -0.1943 0.4628 -0.0064 0.110 Uiso 0.267(9) 1 calc R U P B 2
H49E H -0.0923 0.4563 0.0591 0.110 Uiso 0.267(9) 1 calc R U P B 2
H49F H -0.0818 0.4987 0.0009 0.110 Uiso 0.267(9) 1 calc R U P B 2
C48A C -0.225(3) 0.5771(13) 0.0127(19) 0.063(8) Uani 0.267(9) 1 d . U P B 2
H48D H -0.1593 0.5895 -0.0041 0.095 Uiso 0.267(9) 1 calc R U P B 2
H48E H -0.2525 0.6071 0.0364 0.095 Uiso 0.267(9) 1 calc R U P B 2
H48F H -0.2851 0.5652 -0.0256 0.095 Uiso 0.267(9) 1 calc R U P B 2
C38A C -0.271(2) 0.5137(13) 0.1661(13) 0.035(4) Uani 0.267(9) 1 d D U P B 2
C39A C -0.3573(18) 0.4947(9) 0.1954(12) 0.040(4) Uani 0.267(9) 1 d D U P B 2
C40A C -0.443(3) 0.4630(17) 0.157(2) 0.052(7) Uani 0.267(9) 1 d D U P B 2
H40A H -0.4958 0.4453 0.1775 0.062 Uiso 0.267(9) 1 calc R U P B 2
C41A C -0.451(2) 0.4571(11) 0.0876(13) 0.063(6) Uani 0.267(9) 1 d D U P B 2
H41A H -0.5140 0.4385 0.0604 0.075 Uiso 0.267(9) 1 calc R U P B 2
C42A C -0.367(2) 0.4784(10) 0.0581(12) 0.056(5) Uani 0.267(9) 1 d D U P B 2
H42A H -0.3710 0.4732 0.0112 0.067 Uiso 0.267(9) 1 calc R U P B 2
C43A C -0.278(2) 0.5072(11) 0.0979(15) 0.043(4) Uani 0.267(9) 1 d D U P B 2
C47A C -0.188(3) 0.5283(12) 0.0629(15) 0.050(6) Uani 0.267(9) 1 d D U P B 2
H47A H -0.1253 0.5424 0.0998 0.061 Uiso 0.267(9) 1 calc R U P B 2
C45A C -0.392(3) 0.5598(11) 0.2833(19) 0.063(7) Uani 0.267(9) 1 d . U P B 2
H45D H -0.3578 0.5877 0.2600 0.095 Uiso 0.267(9) 1 calc R U P B 2
H45E H -0.3739 0.5672 0.3321 0.095 Uiso 0.267(9) 1 calc R U P B 2
H45F H -0.4750 0.5604 0.2662 0.095 Uiso 0.267(9) 1 calc R U P B 2
C44A C -0.347(3) 0.5039(12) 0.2703(14) 0.045(5) Uani 0.267(9) 1 d D U P B 2
H44A H -0.2656 0.5004 0.2952 0.054 Uiso 0.267(9) 1 calc R U P B 2
C46A C -0.423(3) 0.4613(10) 0.2993(14) 0.069(7) Uani 0.267(9) 1 d D U P B 2
H46D H -0.5004 0.4620 0.2713 0.103 Uiso 0.267(9) 1 calc R U P B 2
H46E H -0.4239 0.4710 0.3460 0.103 Uiso 0.267(9) 1 calc R U P B 2
H46F H -0.3912 0.4246 0.2985 0.103 Uiso 0.267(9) 1 calc R U P B 2

loop_
_atom_site_aniso_label
_atom_site_aniso_U_11
_atom_site_aniso_U_22
_atom_site_aniso_U_33
_atom_site_aniso_U_23
_atom_site_aniso_U_13
_atom_site_aniso_U_12
Pd1 0.0324(2) 0.0306(2) 0.0481(2) 0.00086(16) 0.00982(17) 0.00256(15)
Pd2 0.0337(2) 0.0293(2) 0.0497(3) -0.00083(16) 0.01064(17) 0.00103(15)
Cl1 0.0587(8) 0.0414(8) 0.0440(7) -0.0004(6) 0.0115(6) 0.0070(6)
N3 0.028(2) 0.033(2) 0.061(3) -0.001(2) 0.017(2) -0.0020(18)
N1 0.032(2) 0.037(2) 0.049(3) 0.000(2) 0.012(2) 0.0033(19)
N2 0.028(2) 0.032(2) 0.050(3) -0.0006(19) 0.0104(19) 0.0019(18)
N4 0.029(2) 0.029(2) 0.065(3) 0.003(2) 0.011(2) -0.0017(18)
C10 0.026(3) 0.055(4) 0.042(3) -0.001(3) 0.007(2) 0.001(2)
C50 0.033(3) 0.036(3) 0.058(3) -0.007(3) 0.015(2) -0.009(2)
C58 0.038(3) 0.037(3) 0.059(3) 0.000(3) 0.020(3) -0.002(2)
C30 0.035(3) 0.040(3) 0.062(4) 0.002(3) 0.013(3) -0.001(2)
C62 0.038(3) 0.025(3) 0.086(4) 0.001(3) 0.024(3) -0.003(2)
C37 0.035(3) 0.035(3) 0.052(3) -0.003(2) 0.022(2) 0.000(2)
C24 0.037(3) 0.029(3) 0.062(4) -0.005(2) 0.012(3) -0.004(2)
C23 0.038(3) 0.030(3) 0.058(3) -0.006(2) 0.015(3) 0.008(2)
C35 0.032(3) 0.043(3) 0.064(4) 0.001(3) 0.007(3) 0.003(2)
C27 0.055(4) 0.044(3) 0.065(4) 0.002(3) 0.026(3) -0.008(3)
C59 0.037(3) 0.042(3) 0.058(3) -0.009(3) 0.020(3) 0.002(2)
C51 0.050(4) 0.050(4) 0.069(4) -0.010(3) 0.024(3) -0.018(3)
C25 0.035(3) 0.031(3) 0.053(3) 0.000(2) 0.017(2) -0.002(2)
C29 0.037(3) 0.052(4) 0.078(4) -0.001(3) 0.023(3) 0.002(3)
C3 0.047(5) 0.044(3) 0.045(3) 0.009(3) 0.015(4) 0.008(3)
C54 0.036(3) 0.044(3) 0.073(4) 0.004(3) 0.014(3) 0.002(3)
C60 0.051(4) 0.058(4) 0.075(4) -0.008(3) 0.029(3) 0.010(3)
C1 0.038(5) 0.042(3) 0.055(5) -0.003(3) 0.006(4) 0.012(4)
C28 0.053(4) 0.051(4) 0.077(4) 0.000(3) 0.035(3) -0.001(3)
C53 0.041(3) 0.055(4) 0.070(4) 0.002(3) 0.004(3) -0.012(3)
C52 0.055(4) 0.057(4) 0.061(4) -0.002(3) 0.011(3) -0.021(3)
C26 0.038(3) 0.039(3) 0.055(3) 0.002(3) 0.017(3) -0.007(2)
C2 0.052(4) 0.047(4) 0.040(3) 0.001(3) 0.024(3) 0.013(3)
C38 0.033(4) 0.028(4) 0.057(5) -0.003(4) 0.010(4) 0.002(3)
C39 0.028(4) 0.030(4) 0.073(6) 0.005(5) 0.018(5) 0.003(3)
C40 0.039(4) 0.036(4) 0.085(6) 0.001(4) 0.018(4) -0.001(3)
C41 0.037(6) 0.040(5) 0.089(8) -0.005(6) 0.008(5) -0.005(5)
C42 0.045(5) 0.045(6) 0.068(6) -0.011(4) 0.003(4) 0.001(4)
C43 0.040(5) 0.036(4) 0.056(5) 0.004(4) 0.003(4) 0.002(3)
C61 0.062(4) 0.053(4) 0.062(4) 0.000(3) 0.022(3) 0.006(3)
C18 0.046(3) 0.041(3) 0.056(3) 0.000(3) 0.020(3) 0.006(3)
C20 0.048(4) 0.060(4) 0.059(4) 0.003(3) 0.014(3) 0.001(3)
C12 0.037(3) 0.045(3) 0.058(3) -0.004(3) 0.015(3) 0.005(2)
C16 0.051(4) 0.045(4) 0.081(5) 0.009(3) 0.033(3) -0.002(3)
C17 0.057(4) 0.053(4) 0.063(4) 0.007(3) 0.025(3) 0.007(3)
C19 0.033(3) 0.036(3) 0.053(3) 0.002(2) 0.014(2) 0.002(2)
C32 0.043(3) 0.064(4) 0.054(4) 0.012(3) 0.008(3) 0.000(3)
C36 0.059(4) 0.074(5) 0.079(5) 0.015(4) 0.012(4) 0.025(4)
C14 0.034(3) 0.032(3) 0.065(4) -0.002(3) 0.015(3) 0.006(2)
C55 0.060(4) 0.075(5) 0.074(5) -0.030(4) 0.032(4) -0.025(4)
C11 0.056(4) 0.050(4) 0.069(4) 0.001(3) 0.000(3) 0.011(3)
C15 0.048(3) 0.041(3) 0.081(5) -0.004(3) 0.030(3) -0.005(3)
C21 0.067(4) 0.073(5) 0.057(4) -0.004(3) 0.002(3) 0.023(4)
C34 0.069(5) 0.067(5) 0.070(5) -0.005(4) 0.000(4) 0.001(4)
C4 0.044(4) 0.052(4) 0.051(4) 0.000(3) 0.007(3) 0.009(3)
C22 0.069(5) 0.067(5) 0.071(5) -0.009(4) -0.001(4) 0.000(4)
C63 0.038(3) 0.028(3) 0.078(4) 0.009(3) 0.016(3) 0.006(2)
C13 0.074(5) 0.069(5) 0.079(5) -0.016(4) 0.011(4) -0.005(4)
C47 0.051(6) 0.048(6) 0.045(6) 0.001(4) 0.005(4) 0.007(5)
C33 0.054(4) 0.056(4) 0.118(7) 0.027(4) 0.026(4) 0.011(3)
C8 0.041(4) 0.059(5) 0.069(5) -0.009(4) 0.003(3) 0.005(3)
C31 0.074(5) 0.116(7) 0.065(5) 0.007(5) 0.002(4) -0.004(5)
C9 0.049(4) 0.043(4) 0.054(4) -0.012(3) 0.006(3) -0.003(3)
C7 0.044(4) 0.093(6) 0.062(5) -0.023(4) 0.004(3) 0.011(4)
C57 0.066(5) 0.072(5) 0.124(7) -0.023(5) 0.039(5) -0.002(4)
C6 0.066(5) 0.098(7) 0.052(5) 0.006(4) -0.003(4) 0.020(5)
C44 0.030(4) 0.054(5) 0.069(5) 0.007(4) 0.021(4) 0.004(4)
C45 0.058(6) 0.064(6) 0.073(7) -0.007(5) 0.021(5) 0.009(5)
C5 0.058(4) 0.075(6) 0.057(5) 0.009(4) 0.011(4) 0.011(4)
C48 0.101(9) 0.060(6) 0.067(8) 0.007(5) 0.041(7) 0.006(6)
C46 0.080(7) 0.064(6) 0.084(7) 0.021(6) 0.035(6) 0.006(6)
C49 0.085(8) 0.061(6) 0.058(6) -0.006(4) 0.016(5) 0.018(6)
C56 0.141(9) 0.111(8) 0.090(6) -0.019(5) 0.072(6) -0.010(7)
C9A 0.037(12) 0.043(12) 0.039(14) 0.010(10) 0.006(10) 0.014(9)
C6A 0.032(13) 0.085(17) 0.042(15) -0.014(14) 0.005(11) -0.001(13)
C5A 0.036(13) 0.062(16) 0.054(17) -0.013(13) 0.011(11) -0.002(12)
C7A 0.047(16) 0.082(19) 0.037(15) 0.000(13) 0.017(12) -0.006(12)
C4A 0.030(11) 0.048(12) 0.078(15) -0.006(12) 0.009(10) 0.014(9)
C8A 0.049(15) 0.065(16) 0.053(17) 0.004(13) 0.017(13) 0.003(12)
C2A 0.027(10) 0.033(8) 0.031(10) 0.008(9) 0.001(8) 0.010(8)
C1A 0.047(5) 0.044(3) 0.045(3) 0.009(3) 0.015(4) 0.008(3)
C3A 0.038(5) 0.042(3) 0.055(5) -0.003(3) 0.006(4) 0.012(4)
C49A 0.09(2) 0.064(15) 0.070(17) 0.027(13) 0.032(15) 0.037(15)
C48A 0.08(2) 0.045(13) 0.07(2) 0.029(13) 0.026(15) 0.018(13)
C38A 0.024(9) 0.028(10) 0.050(9) 0.010(10) 0.003(8) 0.004(7)
C39A 0.019(7) 0.034(9) 0.068(9) 0.005(8) 0.009(7) 0.001(6)
C40A 0.041(13) 0.035(12) 0.071(11) 0.019(10) -0.002(10) -0.015(11)
C41A 0.053(13) 0.049(14) 0.073(10) 0.011(11) -0.011(10) -0.018(10)
C42A 0.066(12) 0.043(11) 0.053(10) -0.001(9) 0.001(8) -0.007(9)
C43A 0.043(11) 0.030(9) 0.054(9) 0.008(8) 0.005(7) -0.002(8)
C47A 0.067(14) 0.041(12) 0.044(12) 0.015(9) 0.015(9) 0.002(10)
C45A 0.060(16) 0.043(10) 0.100(19) -0.001(13) 0.044(16) 0.001(12)
C44A 0.032(10) 0.039(10) 0.065(10) 0.005(11) 0.014(10) 0.005(8)
C46A 0.096(19) 0.053(12) 0.064(14) -0.015(11) 0.031(14) -0.033(13)

loop_
_atom_type_symbol
_atom_type_description
_atom_type_scat_dispersion_real
_atom_type_scat_dispersion_imag
_atom_type_scat_source
C C 0.0181 0.0091 'International Tables Vol C Tables 4.2.6.8 and 6.1.1.4'
H H 0.0000 0.0000 'International Tables Vol C Tables 4.2.6.8 and 6.1.1.4'
Cl Cl 0.3639 0.7018 'International Tables Vol C Tables 4.2.6.8 and 6.1.1.4'
N N 0.0311 0.0180 'International Tables Vol C Tables 4.2.6.8 and 6.1.1.4'
Pd Pd 0.1215 3.9337 'International Tables Vol C Tables 4.2.6.8 and 6.1.1.4'

loop_
_geom_angle_atom_site_label_1
_geom_angle_atom_site_label_2
_geom_angle_atom_site_label_3
_geom_angle
Cl1 Pd1 Pd2 57.50(3)
C10 Pd1 Pd2 166.19(15)
C10 Pd1 Cl1 109.34(16)
C10 Pd1 C3 104.6(3)
C10 Pd1 C2 133.2(2)
C10 Pd1 C2A 135.1(6)
C10 Pd1 C1A 99.7(9)
C3 Pd1 Pd2 88.6(2)
C3 Pd1 Cl1 146.0(2)
C3 Pd1 C2 36.9(3)
C2 Pd1 Pd2 57.22(16)
C2 Pd1 Cl1 112.27(17)
C2A Pd1 Pd2 58.5(6)
C2A Pd1 Cl1 110.6(6)
C1A Pd1 Pd2 94.1(9)
C1A Pd1 Cl1 148.8(9)
C1A Pd1 C2A 38.2(8)
Cl1 Pd2 Pd1 57.56(3)
C37 Pd2 Pd1 168.03(15)
C37 Pd2 Cl1 111.66(16)
C37 Pd2 C1 99.9(3)
C37 Pd2 C2 135.1(2)
C37 Pd2 C2A 131.1(7)
C37 Pd2 C3A 104.9(14)
C1 Pd2 Pd1 91.1(2)
C1 Pd2 Cl1 148.5(3)
C1 Pd2 C2 37.3(3)
C2 Pd2 Pd1 56.69(15)
C2 Pd2 Cl1 111.82(16)
C2A Pd2 Pd1 55.0(6)
C2A Pd2 Cl1 107.6(7)
C3A Pd2 Pd1 85.0(14)
C3A Pd2 Cl1 142.0(14)
C3A Pd2 C2A 36.0(15)
Pd2 Cl1 Pd1 64.94(4)
C62 N3 C50 125.1(4)
C37 N3 C50 123.8(4)
C37 N3 C62 111.0(4)
C10 N1 C23 111.7(4)
C10 N1 C19 126.0(5)
C23 N1 C19 122.0(4)
C10 N2 C24 112.2(4)
C10 N2 C25 123.5(4)
C24 N2 C25 124.3(4)
C37 N4 C38 124.9(7)
C37 N4 C63 111.5(4)
C37 N4 C38A 120.7(13)
C63 N4 C38 123.5(7)
C63 N4 C38A 123.5(13)
N1 C10 Pd1 131.2(4)
N2 C10 Pd1 125.8(4)
N2 C10 N1 102.6(5)
C58 C50 N3 118.2(5)
C51 C50 N3 118.9(5)
C51 C50 C58 122.8(5)
C50 C58 C59 121.4(5)
C54 C58 C50 116.6(5)
C54 C58 C59 122.0(5)
C25 C30 C35 121.8(5)
C29 C30 C35 121.2(5)
C29 C30 C25 116.9(6)
C63 C62 N3 106.9(5)
N3 C37 Pd2 127.7(4)
N4 C37 Pd2 128.3(4)
N4 C37 N3 103.9(4)
C23 C24 N2 107.2(5)
C24 C23 N1 106.3(5)
C30 C35 C36 114.2(5)
C30 C35 C34 109.7(5)
C36 C35 C34 111.0(6)
C28 C27 C26 121.3(6)
C58 C59 C60 112.9(5)
C58 C59 C61 109.3(5)
C60 C59 C61 111.2(5)
C50 C51 C52 117.8(6)
C50 C51 C55 123.9(6)
C52 C51 C55 118.3(6)
C30 C25 N2 118.3(5)
C26 C25 N2 119.0(5)
C26 C25 C30 122.7(5)
C30 C29 C28 121.7(6)
C2 C3 Pd1 82.4(5)
C2 C3 C4 121.6(8)
C4 C3 Pd1 114.3(5)
C58 C54 C53 121.5(6)
C2 C1 Pd2 84.5(5)
C27 C28 C29 120.4(6)
C52 C53 C54 120.6(6)
C53 C52 C51 120.7(6)
C27 C26 C32 120.8(5)
C25 C26 C27 116.9(5)
C25 C26 C32 122.3(5)
Pd1 C2 Pd2 66.09(16)
C3 C2 Pd1 60.7(5)
C3 C2 Pd2 116.4(5)
C3 C2 C1 127.1(8)
C1 C2 Pd1 119.0(6)
C1 C2 Pd2 58.2(5)
C39 C38 N4 120.3(8)
C43 C38 N4 116.2(8)
C43 C38 C39 123.5(9)
C38 C39 C40 116.5(10)
C38 C39 C44 121.9(8)
C40 C39 C44 121.6(9)
C41 C40 C39 120.6(10)
C40 C41 C42 121.8(9)
C41 C42 C43 119.4(10)
C38 C43 C42 117.9(9)
C38 C43 C47 121.7(8)
C42 C43 C47 120.4(10)
C17 C18 C20 120.4(6)
C17 C18 C19 117.2(6)
C19 C18 C20 122.4(5)
C18 C20 C21 113.1(6)
C18 C20 C22 110.5(5)
C21 C20 C22 109.1(6)
C14 C12 C11 111.7(5)
C14 C12 C13 113.0(5)
C11 C12 C13 108.2(5)
C15 C16 C17 120.5(6)
C16 C17 C18 121.4(6)
C18 C19 N1 118.2(5)
C14 C19 N1 119.6(5)
C14 C19 C18 122.1(5)
C26 C32 C31 111.8(6)
C33 C32 C26 110.2(5)
C33 C32 C31 110.5(6)
C19 C14 C12 120.6(5)
C15 C14 C12 121.6(5)
C15 C14 C19 117.7(6)
C51 C55 C57 110.1(6)
C51 C55 C56 113.2(7)
C57 C55 C56 110.3(7)
C16 C15 C14 120.9(6)
C9 C4 C3 121.7(7)
C5 C4 C3 119.3(7)
C5 C4 C9 119.0(7)
C62 C63 N4 106.6(5)
C43 C47 C48 112.1(9)
C43 C47 C49 114.8(10)
C49 C47 C48 107.5(9)
C7 C8 C9 120.5(8)
C4 C9 C8 120.1(7)
C6 C7 C8 118.0(8)
C7 C6 C5 122.2(8)
C39 C44 C45 110.8(8)
C39 C44 C46 114.3(9)
C46 C44 C45 110.0(8)
C4 C5 C6 120.0(8)
C4A C9A C8A 121(4)
C5A C6A C7A 116(4)
C6A C5A C4A 124(4)
C8A C7A C6A 120(3)
C9A C4A C5A 118(4)
C9A C4A C3A 125(4)
C5A C4A C3A 116(4)
C9A C8A C7A 119(4)
Pd1 C2A Pd2 66.5(7)
C1A C2A Pd1 63(3)
C1A C2A Pd2 124(3)
C3A C2A Pd1 119(3)
C3A C2A Pd2 66(3)
C3A C2A C1A 124(4)
C2A C1A Pd1 79(3)
C4A C3A Pd2 97(3)
C2A C3A Pd2 78(3)
C2A C3A C4A 131(5)
C39A C38A N4 114.2(19)
C43A C38A N4 123.7(18)
C43A C38A C39A 121(2)
C38A C39A C44A 119(2)
C40A C39A C38A 119(3)
C40A C39A C44A 122(3)
C39A C40A C41A 120(3)
C40A C41A C42A 120(2)
C43A C42A C41A 119(2)
C38A C43A C42A 120(2)
C38A C43A C47A 123(2)
C42A C43A C47A 117(3)
C48A C47A C49A 109(2)
C43A C47A C49A 113(3)
C43A C47A C48A 116(3)
C39A C44A C45A 111(3)
C39A C44A C46A 111(2)
C45A C44A C46A 105(2)

loop_
_geom_bond_atom_site_label_1
_geom_bond_atom_site_label_2
_geom_bond_distance
Pd1 Pd2 2.5999(5)
Pd1 Cl1 2.4221(14)
Pd1 C10 2.024(6)
Pd1 C3 2.091(10)
Pd1 C2 2.377(6)
Pd1 C2A 2.32(3)
Pd1 C1A 2.10(6)
Pd2 Cl1 2.4206(14)
Pd2 C37 2.017(5)
Pd2 C1 2.042(10)
Pd2 C2 2.391(7)
Pd2 C2A 2.42(2)
Pd2 C3A 2.25(6)
N3 C50 1.430(7)
N3 C62 1.399(7)
N3 C37 1.368(7)
N1 C10 1.372(7)
N1 C23 1.399(7)
N1 C19 1.427(7)
N2 C10 1.366(7)
N2 C24 1.382(7)
N2 C25 1.447(6)
N4 C37 1.356(7)
N4 C38 1.411(10)
N4 C63 1.401(7)
N4 C38A 1.58(2)
C50 C58 1.421(8)
C50 C51 1.395(8)
C58 C59 1.515(8)
C58 C54 1.387(8)
C30 C35 1.525(9)
C30 C25 1.412(8)
C30 C29 1.379(8)
C62 C63 1.339(8)
C24 C23 1.335(8)
C35 C36 1.526(8)
C35 C34 1.528(9)
C27 C28 1.363(9)
C27 C26 1.403(8)
C59 C60 1.527(8)
C59 C61 1.540(8)
C51 C52 1.401(9)
C51 C55 1.509(9)
C25 C26 1.399(8)
C29 C28 1.383(9)
C3 C2 1.440(10)
C3 C4 1.497(12)
C54 C53 1.393(9)
C1 C2 1.457(12)
C53 C52 1.376(9)
C26 C32 1.526(8)
C38 C39 1.402(13)
C38 C43 1.368(13)
C39 C40 1.404(12)
C39 C44 1.510(12)
C40 C41 1.367(17)
C41 C42 1.375(17)
C42 C43 1.414(13)
C43 C47 1.504(12)
C18 C20 1.518(9)
C18 C17 1.391(8)
C18 C19 1.405(8)
C20 C21 1.527(9)
C20 C22 1.544(9)
C12 C14 1.518(8)
C12 C11 1.523(8)
C12 C13 1.541(9)
C16 C17 1.374(9)
C16 C15 1.373(10)
C19 C14 1.402(8)
C32 C33 1.524(10)
C32 C31 1.531(10)
C14 C15 1.391(8)
C55 C57 1.539(11)
C55 C56 1.539(12)
C4 C9 1.392(11)
C4 C5 1.388(11)
C47 C48 1.565(15)
C47 C49 1.526(13)
C8 C9 1.411(10)
C8 C7 1.409(12)
C7 C6 1.361(13)
C6 C5 1.405(13)
C44 C45 1.537(13)
C44 C46 1.519(12)
C9A C4A 1.32(5)
C9A C8A 1.37(5)
C6A C5A 1.33(5)
C6A C7A 1.41(5)
C5A C4A 1.39(5)
C7A C8A 1.40(5)
C4A C3A 1.48(7)
C2A C1A 1.46(2)
C2A C3A 1.45(6)
C49A C47A 1.59(3)
C48A C47A 1.57(3)
C38A C39A 1.39(3)
C38A C43A 1.38(4)
C39A C40A 1.39(4)
C39A C44A 1.511(18)
C40A C41A 1.39(5)
C41A C42A 1.40(4)
C42A C43A 1.39(3)
C43A C47A 1.514(18)
C45A C44A 1.53(4)
C44A C46A 1.59(3)
